data_4319259
loop_
_publ_author_name
'Dmitry V. Fomitchev'
'Booyong S. Lim'
'R. H. Holm'

_publ_contact_author
;
       R.H. Holm
       Department of Chemistry and Chemical Biology
       Harvard University
       Cambridge, MA 02138
       USA
;
_publ_contact_author_email holm@chemistry.harvard.edu
_publ_contact_author_fax '+1 (617) 496-9289'
_publ_contact_author_phone '+1 (617) 495-0853'
_publ_section_title
;
 Electron Distribution in the Nonclassical Bis(dithiolene) Electron
 Transfer Series [M(CO)2(S2C2Me2)2]0/1-/2- (M = Mo, W): Assessment by
 Structural, Spectroscopic, and Density Functional Theory Results
;
_journal_name_full 'Inorganic Chemistry'
_journal_page_first 645
_journal_page_last 654
_journal_paper_doi 10.1021/ic001046w
_journal_volume 40
_journal_year 2001
_chemical_formula_sum 'C26 H52 Mo N2 O2 S4'
_chemical_formula_weight 648.88
_chemical_name_systematic
; 
 ? 
;
_space_group_IT_number 14
_symmetry_cell_setting monoclinic
_symmetry_space_group_name_Hall '-P 2ybc'
_symmetry_space_group_name_H-M 'P 1 21/c 1'
_atom_sites_solution_hydrogens geom
_atom_sites_solution_primary direct
_atom_sites_solution_secondary difmap
_audit_creation_method SHELXL-97
_cell_angle_alpha 90.00
_cell_angle_beta 113.3500(10)
_cell_angle_gamma 90.00
_cell_formula_units_Z 4
_cell_length_a 14.3994(13)
_cell_length_b 13.8728(12)
_cell_length_c 18.0505(16)
_cell_measurement_temperature 233(2)
_cell_volume 3310.5(5)
_computing_cell_refinement SMART
_computing_data_collection SMART
_computing_data_reduction SAINT
_computing_molecular_graphics SHELXTL
_computing_publication_material 'SHELXL-97 (Sheldrick, 1997)'
_computing_structure_refinement 'SHELXL-97 (Sheldrick, 1997)'
_computing_structure_solution 'SHELXS-97 (Sheldrick, 1990)'
_diffrn_ambient_temperature 293(2)
_diffrn_measured_fraction_theta_full 0.999
_diffrn_measured_fraction_theta_max 0.999
_diffrn_measurement_device_type 'Bruker SMART CCD area detector system'
_diffrn_measurement_method 'rotation around \o axis, 0.3 deg/frame'
_diffrn_radiation_monochromator graphite
_diffrn_radiation_source 'fine-focus sealed tube'
_diffrn_radiation_type MoK\a
_diffrn_radiation_wavelength 0.71073
_diffrn_reflns_av_R_equivalents 0.0519
_diffrn_reflns_av_sigmaI/netI 0.0552
_diffrn_reflns_limit_h_max 15
_diffrn_reflns_limit_h_min -15
_diffrn_reflns_limit_k_max 14
_diffrn_reflns_limit_k_min -10
_diffrn_reflns_limit_l_max 19
_diffrn_reflns_limit_l_min -19
_diffrn_reflns_number 13929
_diffrn_reflns_theta_full 22.50
_diffrn_reflns_theta_max 22.50
_diffrn_reflns_theta_min 1.54
_exptl_absorpt_coefficient_mu 0.672
_exptl_absorpt_correction_type empirical
_exptl_absorpt_process_details 'performed by SADABS'
_exptl_crystal_colour black
_exptl_crystal_density_diffrn 1.302
_exptl_crystal_density_method 'not measured'
_exptl_crystal_description needle
_exptl_crystal_F_000 1376
_exptl_crystal_size_max 0.100
_exptl_crystal_size_mid 0.080
_exptl_crystal_size_min 0.040
_refine_diff_density_max 0.540
_refine_diff_density_min -0.434
_refine_diff_density_rms 0.060
_refine_ls_extinction_method none
_refine_ls_goodness_of_fit_ref 1.004
_refine_ls_hydrogen_treatment mixed
_refine_ls_matrix_type full
_refine_ls_number_parameters 316
_refine_ls_number_reflns 4338
_refine_ls_number_restraints 0
_refine_ls_restrained_S_all 1.004
_refine_ls_R_factor_all 0.0619
_refine_ls_R_factor_gt 0.0344
_refine_ls_shift/su_max 0.000
_refine_ls_shift/su_mean 0.000
_refine_ls_structure_factor_coef Fsqd
_refine_ls_weighting_details 'calc w=1/[\s^2^(Fo^2^)+(0.0380P)^2^+0.3095P] where P=(Fo^2^+2Fc^2^)/3'
_refine_ls_weighting_scheme calc
_refine_ls_wR_factor_gt 0.0711
_refine_ls_wR_factor_ref 0.0796
_reflns_number_gt 3189
_reflns_number_total 4338
_reflns_threshold_expression >2sigma(I)
_cod_data_source_file ic001046w_2.cif
_cod_data_source_block '[NEt4]2[3]'
_cod_database_code 4319259

loop_
_symmetry_equiv_pos_as_xyz
'x, y, z'
'-x, y+1/2, -z+1/2'
'-x, -y, -z'
'x, -y-1/2, z-1/2'

loop_
_atom_site_label
_atom_site_type_symbol
_atom_site_fract_x
_atom_site_fract_y
_atom_site_fract_z
_atom_site_U_iso_or_equiv
_atom_site_adp_type
_atom_site_occupancy
_atom_site_symmetry_multiplicity
_atom_site_calc_flag
_atom_site_refinement_flags
_atom_site_disorder_assembly
_atom_site_disorder_group
Mo1 Mo 0.23513(3) 0.37545(3) 0.197211(19) 0.02863(12) Uani 1 1 d . . .
S1 S 0.16853(8) 0.52184(8) 0.11685(6) 0.0358(3) Uani 1 1 d . . .
S2 S 0.37674(8) 0.41735(8) 0.16054(6) 0.0388(3) Uani 1 1 d . . .
S3 S 0.27659(9) 0.20259(8) 0.20052(7) 0.0419(3) Uani 1 1 d . . .
S4 S 0.06443(8) 0.30602(8) 0.14073(7) 0.0416(3) Uani 1 1 d . . .
O1 O 0.3948(2) 0.3611(2) 0.37375(19) 0.0583(9) Uani 1 1 d . . .
O2 O 0.1564(2) 0.4808(2) 0.31109(18) 0.0574(9) Uani 1 1 d . . .
N1 N 0.4135(3) 0.6897(2) 0.3417(2) 0.0416(9) Uani 1 1 d . . .
N2 N 0.1287(3) 0.1965(2) 0.4015(2) 0.0410(9) Uani 1 1 d . . .
C1 C 0.3367(3) 0.3669(3) 0.3055(3) 0.0444(11) Uani 1 1 d . . .
C2 C 0.1845(3) 0.4403(3) 0.2670(2) 0.0415(11) Uani 1 1 d . . .
C3 C 0.2562(3) 0.5632(3) 0.0783(2) 0.0325(10) Uani 1 1 d . . .
C4 C 0.3445(3) 0.5191(3) 0.0969(2) 0.0329(10) Uani 1 1 d . . .
C5 C 0.2214(3) 0.6528(3) 0.0262(3) 0.0483(12) Uani 1 1 d . . .
H5A H 0.2722 0.6715 0.0071 0.072 Uiso 1 1 calc R . .
H5B H 0.2108 0.7042 0.0576 0.072 Uiso 1 1 calc R . .
H5C H 0.1593 0.6392 -0.0189 0.072 Uiso 1 1 calc R . .
C6 C 0.4286(3) 0.5517(3) 0.0724(3) 0.0514(12) Uani 1 1 d . . .
H6A H 0.4067 0.6070 0.0379 0.077 Uiso 1 1 calc R . .
H6B H 0.4454 0.5004 0.0442 0.077 Uiso 1 1 calc R . .
H6C H 0.4871 0.5683 0.1198 0.077 Uiso 1 1 calc R . .
C7 C 0.1631(4) 0.1367(3) 0.1606(3) 0.0441(12) Uani 1 1 d . . .
C8 C 0.0729(4) 0.1805(3) 0.1349(3) 0.0438(12) Uani 1 1 d . . .
C9 C 0.1778(4) 0.0280(3) 0.1599(3) 0.0707(16) Uani 1 1 d . . .
H9A H 0.1130 -0.0031 0.1374 0.106 Uiso 1 1 calc R . .
H9B H 0.2145 0.0056 0.2140 0.106 Uiso 1 1 calc R . .
H9C H 0.2153 0.0130 0.1276 0.106 Uiso 1 1 calc R . .
C10 C -0.0282(4) 0.1292(4) 0.0997(3) 0.0712(16) Uani 1 1 d . . .
H10A H -0.0172 0.0611 0.0982 0.107 Uiso 1 1 calc R . .
H10B H -0.0660 0.1522 0.0459 0.107 Uiso 1 1 calc R . .
H10C H -0.0653 0.1417 0.1326 0.107 Uiso 1 1 calc R . .
C11 C 0.5226(3) 0.6558(3) 0.3817(3) 0.0509(13) Uani 1 1 d . . .
H11A H 0.5649 0.7003 0.3675 0.061 Uiso 1 1 calc R . .
H11B H 0.5433 0.6588 0.4398 0.061 Uiso 1 1 calc R . .
C12 C 0.5421(4) 0.5547(3) 0.3594(3) 0.0681(15) Uani 1 1 d . . .
H12A H 0.6127 0.5398 0.3867 0.102 Uiso 1 1 calc R . .
H12B H 0.5231 0.5509 0.3021 0.102 Uiso 1 1 calc R . .
H12C H 0.5030 0.5094 0.3752 0.102 Uiso 1 1 calc R . .
C13 C 0.4128(3) 0.7904(3) 0.3726(3) 0.0507(13) Uani 1 1 d . . .
H13A H 0.4614 0.8289 0.3606 0.061 Uiso 1 1 calc R . .
H13B H 0.4355 0.7877 0.4308 0.061 Uiso 1 1 calc R . .
C14 C 0.3113(4) 0.8411(4) 0.3382(3) 0.0745(16) Uani 1 1 d . . .
H14A H 0.3180 0.9047 0.3607 0.112 Uiso 1 1 calc R . .
H14B H 0.2630 0.8052 0.3515 0.112 Uiso 1 1 calc R . .
H14C H 0.2885 0.8454 0.2806 0.112 Uiso 1 1 calc R . .
C15 C 0.3429(3) 0.6243(3) 0.3619(3) 0.0541(12) Uani 1 1 d . . .
H15A H 0.3448 0.5609 0.3400 0.065 Uiso 1 1 calc R . .
H15B H 0.2745 0.6488 0.3349 0.065 Uiso 1 1 calc R . .
C16 C 0.3656(4) 0.6136(4) 0.4514(3) 0.0739(16) Uani 1 1 d . . .
H16A H 0.3167 0.5714 0.4581 0.111 Uiso 1 1 calc R . .
H16B H 0.3623 0.6756 0.4738 0.111 Uiso 1 1 calc R . .
H16C H 0.4321 0.5870 0.4787 0.111 Uiso 1 1 calc R . .
C17 C 0.3779(3) 0.6872(3) 0.2508(3) 0.0514(13) Uani 1 1 d . . .
H17A H 0.3824 0.6212 0.2345 0.062 Uiso 1 1 calc R . .
H17B H 0.3071 0.7055 0.2272 0.062 Uiso 1 1 calc R . .
C18 C 0.4350(4) 0.7511(4) 0.2156(3) 0.0612(14) Uani 1 1 d . . .
H18A H 0.4073 0.7441 0.1580 0.092 Uiso 1 1 calc R . .
H18B H 0.5051 0.7328 0.2373 0.092 Uiso 1 1 calc R . .
H18C H 0.4291 0.8171 0.2293 0.092 Uiso 1 1 calc R . .
C19 C 0.2099(3) 0.1912(3) 0.3688(3) 0.0486(12) Uani 1 1 d . . .
H19A H 0.2271 0.2564 0.3593 0.058 Uiso 1 1 calc R . .
H19B H 0.1825 0.1585 0.3171 0.058 Uiso 1 1 calc R . .
C20 C 0.3055(3) 0.1404(4) 0.4223(3) 0.0701(16) Uani 1 1 d . . .
H20A H 0.3528 0.1408 0.3969 0.105 Uiso 1 1 calc R . .
H20B H 0.2900 0.0750 0.4306 0.105 Uiso 1 1 calc R . .
H20C H 0.3344 0.1729 0.4733 0.105 Uiso 1 1 calc R . .
C21 C 0.0406(4) 0.2484(3) 0.3375(3) 0.0621(15) Uani 1 1 d . . .
H21A H 0.0164 0.2101 0.2885 0.075 Uiso 1 1 calc R . .
H21B H 0.0643 0.3095 0.3254 0.075 Uiso 1 1 calc R . .
C22 C -0.0473(4) 0.2675(4) 0.3626(4) 0.094(2) Uani 1 1 d . . .
H22A H -0.1004 0.3005 0.3198 0.141 Uiso 1 1 calc R . .
H22B H -0.0244 0.3066 0.4103 0.141 Uiso 1 1 calc R . .
H22C H -0.0725 0.2073 0.3733 0.141 Uiso 1 1 calc R . .
C23 C 0.0991(4) 0.0980(4) 0.4184(3) 0.0644(15) Uani 1 1 d . . .
H23A H 0.1554 0.0706 0.4635 0.077 Uiso 1 1 calc R . .
H23B H 0.0428 0.1043 0.4347 0.077 Uiso 1 1 calc R . .
C24 C 0.0699(4) 0.0298(4) 0.3494(4) 0.089(2) Uani 1 1 d . . .
H24A H 0.0511 -0.0310 0.3649 0.133 Uiso 1 1 calc R . .
H24B H 0.1261 0.0206 0.3342 0.133 Uiso 1 1 calc R . .
H24C H 0.0136 0.0557 0.3045 0.133 Uiso 1 1 calc R . .
C25 C 0.1672(4) 0.2510(4) 0.4812(3) 0.0674(16) Uani 1 1 d . . .
H25A H 0.1146 0.2511 0.5020 0.081 Uiso 1 1 calc R . .
H25B H 0.2248 0.2166 0.5196 0.081 Uiso 1 1 calc R . .
C26 C 0.1986(5) 0.3546(4) 0.4760(3) 0.0866(19) Uani 1 1 d . . .
H26A H 0.2217 0.3838 0.5284 0.130 Uiso 1 1 calc R . .
H26B H 0.1417 0.3899 0.4392 0.130 Uiso 1 1 calc R . .
H26C H 0.2521 0.3554 0.4570 0.130 Uiso 1 1 calc R . .

loop_
_atom_site_aniso_label
_atom_site_aniso_U_11
_atom_site_aniso_U_22
_atom_site_aniso_U_33
_atom_site_aniso_U_23
_atom_site_aniso_U_13
_atom_site_aniso_U_12
Mo1 0.0327(2) 0.0281(2) 0.02732(19) 0.00025(17) 0.01426(15) -0.00189(18)
S1 0.0328(6) 0.0368(7) 0.0402(6) 0.0088(5) 0.0171(5) 0.0033(5)
S2 0.0400(7) 0.0374(7) 0.0466(7) 0.0074(5) 0.0254(6) 0.0053(5)
S3 0.0508(8) 0.0325(7) 0.0463(7) 0.0012(5) 0.0234(6) 0.0028(5)
S4 0.0366(7) 0.0385(7) 0.0471(7) -0.0018(5) 0.0138(6) -0.0067(5)
O1 0.058(2) 0.064(2) 0.0437(19) 0.0012(17) 0.0105(17) -0.0150(18)
O2 0.065(2) 0.065(2) 0.0509(19) -0.0072(18) 0.0322(18) -0.0028(18)
N1 0.045(2) 0.036(2) 0.040(2) -0.0099(17) 0.0127(19) -0.0143(18)
N2 0.040(2) 0.044(2) 0.044(2) 0.0164(18) 0.0213(19) 0.0013(18)
C1 0.048(3) 0.044(3) 0.043(3) -0.004(2) 0.020(2) -0.015(2)
C2 0.052(3) 0.041(3) 0.036(2) -0.001(2) 0.022(2) -0.011(2)
C3 0.040(3) 0.033(3) 0.026(2) -0.0023(19) 0.015(2) -0.008(2)
C4 0.039(3) 0.035(3) 0.031(2) -0.0004(19) 0.021(2) -0.006(2)
C5 0.052(3) 0.048(3) 0.044(3) 0.016(2) 0.019(2) 0.004(2)
C6 0.053(3) 0.054(3) 0.053(3) 0.008(2) 0.027(3) -0.003(2)
C7 0.065(3) 0.028(3) 0.045(3) -0.001(2) 0.028(3) -0.011(3)
C8 0.055(3) 0.035(3) 0.043(3) -0.002(2) 0.022(2) -0.017(3)
C9 0.099(4) 0.032(3) 0.085(4) 0.002(3) 0.040(3) -0.006(3)
C10 0.073(4) 0.053(4) 0.079(4) 0.000(3) 0.022(3) -0.027(3)
C11 0.041(3) 0.055(4) 0.052(3) 0.001(2) 0.013(2) -0.004(2)
C12 0.063(4) 0.053(4) 0.085(4) 0.002(3) 0.025(3) 0.002(3)
C13 0.059(3) 0.045(3) 0.048(3) -0.011(2) 0.022(3) -0.010(2)
C14 0.091(4) 0.056(4) 0.078(4) -0.005(3) 0.035(3) 0.015(3)
C15 0.053(3) 0.046(3) 0.066(3) -0.001(3) 0.027(3) -0.010(3)
C16 0.087(4) 0.070(4) 0.078(4) 0.011(3) 0.046(3) -0.019(3)
C17 0.049(3) 0.055(3) 0.043(3) -0.013(2) 0.010(2) -0.011(2)
C18 0.065(4) 0.075(4) 0.042(3) -0.005(3) 0.019(3) -0.017(3)
C19 0.055(3) 0.053(3) 0.051(3) 0.006(2) 0.035(3) -0.003(2)
C20 0.046(3) 0.073(4) 0.096(4) 0.017(3) 0.032(3) 0.008(3)
C21 0.049(3) 0.051(3) 0.071(3) 0.022(3) 0.008(3) 0.002(3)
C22 0.050(4) 0.066(4) 0.168(7) 0.037(4) 0.045(4) 0.018(3)
C23 0.047(3) 0.059(4) 0.091(4) 0.032(3) 0.032(3) 0.001(3)
C24 0.072(4) 0.053(4) 0.127(6) 0.004(4) 0.024(4) -0.018(3)
C25 0.085(4) 0.086(5) 0.036(3) 0.009(3) 0.029(3) 0.015(3)
C26 0.125(5) 0.071(5) 0.059(4) -0.014(3) 0.031(4) -0.012(4)

loop_
_atom_type_symbol
_atom_type_description
_atom_type_scat_dispersion_real
_atom_type_scat_dispersion_imag
_atom_type_scat_source
C C 0.0033 0.0016 'International Tables Vol C Tables 4.2.6.8 and 6.1.1.4'
H H 0.0000 0.0000 'International Tables Vol C Tables 4.2.6.8 and 6.1.1.4'
N N 0.0061 0.0033 'International Tables Vol C Tables 4.2.6.8 and 6.1.1.4'
O O 0.0106 0.0060 'International Tables Vol C Tables 4.2.6.8 and 6.1.1.4'
S S 0.1246 0.1234 'International Tables Vol C Tables 4.2.6.8 and 6.1.1.4'
Mo Mo -1.6832 0.6857 'International Tables Vol C Tables 4.2.6.8 and 6.1.1.4'

loop_
_geom_angle_atom_site_label_1
_geom_angle_atom_site_label_2
_geom_angle_atom_site_label_3
_geom_angle
_geom_angle_site_symmetry_1
_geom_angle_site_symmetry_3
_geom_angle_publ_flag
C2 Mo1 C1 72.25(19) . . yes
C2 Mo1 S2 129.94(13) . . yes
C1 Mo1 S2 84.84(13) . . yes
C2 Mo1 S4 82.95(13) . . yes
C1 Mo1 S4 129.08(13) . . yes
S2 Mo1 S4 141.69(4) . . yes
C2 Mo1 S1 80.71(13) . . yes
C1 Mo1 S1 127.69(13) . . yes
S2 Mo1 S1 79.42(4) . . yes
S4 Mo1 S1 89.24(4) . . yes
C2 Mo1 S3 126.40(13) . . yes
C1 Mo1 S3 80.58(14) . . yes
S2 Mo1 S3 91.02(4) . . yes
S4 Mo1 S3 79.72(4) . . yes
S1 Mo1 S3 148.38(4) . . yes
C3 S1 Mo1 109.22(14) . . yes
C4 S2 Mo1 109.51(14) . . yes
C7 S3 Mo1 108.61(16) . . yes
C8 S4 Mo1 109.43(17) . . yes
C13 N1 C15 111.3(4) . . yes
C13 N1 C17 111.9(3) . . yes
C15 N1 C17 106.1(3) . . yes
C13 N1 C11 105.5(3) . . yes
C15 N1 C11 111.6(3) . . yes
C17 N1 C11 110.5(3) . . yes
C23 N2 C19 111.3(4) . . yes
C23 N2 C21 111.7(3) . . yes
C19 N2 C21 105.6(3) . . yes
C23 N2 C25 106.7(4) . . yes
C19 N2 C25 110.2(4) . . yes
C21 N2 C25 111.4(4) . . yes
O1 C1 Mo1 176.1(4) . . yes
O1 C1 C2 123.2(4) . . yes
Mo1 C1 C2 53.60(16) . . yes
O2 C2 Mo1 178.0(4) . . yes
O2 C2 C1 124.1(3) . . yes
Mo1 C2 C1 54.16(17) . . yes
C4 C3 C5 125.5(4) . . yes
C4 C3 S1 120.9(3) . . yes
C5 C3 S1 113.5(3) . . yes
C3 C4 C6 125.8(4) . . yes
C3 C4 S2 120.8(3) . . yes
C6 C4 S2 113.3(3) . . yes
C8 C7 C9 124.5(4) . . yes
C8 C7 S3 121.4(3) . . yes
C9 C7 S3 114.1(4) . . yes
C7 C8 C10 124.7(4) . . yes
C7 C8 S4 120.8(3) . . yes
C10 C8 S4 114.5(4) . . yes
C12 C11 N1 115.2(4) . . yes
N1 C13 C14 115.2(4) . . yes
N1 C15 C16 115.6(4) . . yes
C18 C17 N1 115.8(3) . . yes
N2 C19 C20 115.2(4) . . yes
N2 C21 C22 113.4(4) . . yes
C24 C23 N2 114.8(4) . . yes
C26 C25 N2 114.6(4) . . yes

loop_
_geom_bond_atom_site_label_1
_geom_bond_atom_site_label_2
_geom_bond_distance
_geom_bond_site_symmetry_2
_geom_bond_publ_flag
Mo1 C2 1.911(5) . yes
Mo1 C1 1.925(5) . yes
Mo1 S2 2.4503(11) . yes
Mo1 S4 2.4540(11) . yes
Mo1 S1 2.4588(11) . yes
Mo1 S3 2.4662(12) . yes
S1 C3 1.761(4) . yes
S2 C4 1.762(4) . yes
S3 C7 1.758(5) . yes
S4 C8 1.751(5) . yes
O1 C1 1.186(5) . yes
O2 C2 1.171(5) . yes
N1 C13 1.506(5) . yes
N1 C15 1.511(5) . yes
N1 C17 1.514(5) . yes
N1 C11 1.520(5) . yes
N2 C23 1.498(5) . yes
N2 C19 1.505(5) . yes
N2 C21 1.517(5) . yes
N2 C25 1.522(6) . yes
C1 C2 2.262(7) . yes
C3 C4 1.330(5) . yes
C3 C5 1.518(5) . yes
C4 C6 1.513(5) . yes
C7 C8 1.339(6) . yes
C7 C9 1.524(6) . yes
C8 C10 1.516(6) . yes
C11 C12 1.516(6) . yes
C13 C14 1.516(6) . yes
C15 C16 1.523(6) . yes
C17 C18 1.510(6) . yes
C19 C20 1.507(6) . yes
C21 C22 1.527(7) . yes
C23 C24 1.486(7) . yes
C25 C26 1.520(7) . yes
